data_4127844
loop_
_publ_author_name
'Padial, Natalia M.'
'Castells-Gil, Javier'
'Almora-Barrios, Neyvis'
'Romero-Angel, Mar\'ia'
'da Silva, Iv\'an'
'Barawi, Mariam'
'Garc\'ia-S\'anchez, Alba'
'de la Pe\~na O'Shea, V\'ictor A'
'Mart\'i-Gastaldo, Carlos'

_publ_section_title
;
 Hydroxamate Titanium-Organic Frameworks and the Effect of
 Siderophore-Type Linkers over Their Photocatalytic Activity.
;
_journal_issue 33
_journal_name_full 'Journal of the American Chemical Society'
_journal_page_first 13124
_journal_page_last 13133
_journal_paper_doi 10.1021/jacs.9b04915
_journal_volume 141
_journal_year 2019
_chemical_formula_moiety 'C24 H16 N6 O12 Ti2, 1.403(C3 H7 N O)'
_chemical_formula_sum 'C28.21 H25.82 N7.4 O13.4 Ti2'
_chemical_formula_weight 778.72
_chemical_name_mineral MUV-11
_space_group_IT_number 145
_space_group_name_Hall 'P 32'
_space_group_name_H-M_alt 'P 32'
_symmetry_cell_setting trigonal
_symmetry_space_group_name_Hall 'P 32'
_symmetry_space_group_name_H-M 'P 32'
_cell_angle_alpha 90
_cell_angle_beta 90
_cell_angle_gamma 120
_cell_formula_units_Z 3
_cell_length_a 18.1230(8)
_cell_length_b 18.1230(8)
_cell_length_c 11.2238(7)
_cell_measurement_reflns_used 24
_cell_measurement_temperature 298
_cell_measurement_theta_max 9.0209
_cell_measurement_theta_min 1.5044
_cell_volume 3192.5(3)
_diffrn_ambient_temperature 298
_diffrn_measurement_device_type 'BL04 - MSPD Beamline at ALBA Synchrotron'
_diffrn_radiation_type synchrotron
_diffrn_radiation_wavelength 0.413070(1)
_diffrn_source Synchrotron
_exptl_crystal_density_diffrn 1.215
_pd_meas_scan_method cont
_pd_proc_ls_prof_R_factor 1.05816237
_pd_proc_ls_prof_wR_expected 1.15307243
_pd_proc_ls_prof_wR_factor 1.4684827
_pd_spec_mounting 'borosilicate capillary'
_pd_spec_mount_mode transmission
_pd_spec_shape cylinder
_refine_ls_goodness_of_fit_all 1.27353899
_refine_ls_R_factor_all 0.426454268
_refine_ls_shift/su_max 0.001
_cod_data_source_file ja9b04915_si_002.cif
_cod_data_source_block MUV-11
_cod_original_cell_volume 3192.5(4)
_cod_original_sg_symbol_Hall '	P 32'
_cod_original_formula_sum '	C28.21 H25.82 N7.40 O13.40 Ti2'
_cod_database_code 4127844

loop_
_symmetry_equiv_pos_as_xyz
'x, y, z '
'-y, x-y, z-1/3 '
'-x+y, -x, z+1/3 '

loop_
_atom_site_label
_atom_site_type_symbol
_atom_site_symmetry_multiplicity
_atom_site_fract_x
_atom_site_fract_y
_atom_site_fract_z
_atom_site_occupancy
_atom_site_B_iso_or_equiv
Ti1 Ti 3 0.477(2) 0.310(2) 0.1705 1 6.4(5)
Ti4 Ti 3 0.8077(16) 0.9769(19) 0.526(2) 1 6.4(5)
C1a C 3 0.2164(17) 0.1727(12) 0.298(4) 1 1.8(2)
C16a C 3 0.1431(18) 0.126(3) 0.237(4) 1 1.8(2)
C13a C 3 0.0675(19) 0.096(5) 0.293(4) 1 1.8(2)
C10a C 3 0.0654(19) 0.113(5) 0.410(4) 1 1.8(2)
C7a C 3 0.1388(19) 0.160(4) 0.470(4) 1 1.8(2)
C4a C 3 0.2143(18) 0.190(3) 0.414(4) 1 1.8(2)
C22a C 3 0.2976(18) 0.205(3) 0.237(4) 1 1.8(2)
N13a N 3 0.302(3) 0.169(5) 0.134(6) 1 1.8(2)
O10a O 3 0.367(2) 0.269(5) 0.283(5) 1 1.8(2)
O13a O 3 0.380(3) 0.202(7) 0.083(6) 1 1.8(2)
C61a C 3 -0.016(2) 0.081(7) 0.470(5) 1 1.8(2)
N1a N 3 -0.020(3) 0.115(9) 0.576(6) 1 1.8(2)
O16a O 3 -0.086(2) 0.020(10) 0.421(6) 1 1.8(2)
O1a O 3 -0.098(3) 0.082(11) 0.627(6) 1 1.8(2)
H4a H 3 0.2736(19) 0.228(4) 0.463(4) 1 2.1(3)
H7a H 3 0.137(2) 0.175(5) 0.564(5) 1 2.1(3)
H13a H 3 0.0083(19) 0.058(8) 0.244(5) 1 2.1(3)
H16a H 3 0.1448(19) 0.111(5) 0.143(4) 1 2.1(3)
H_N13a H 3 0.250(3) 0.119(6) 0.096(7) 0.66666 2.1(3)
H_N1a H 3 0.033(4) 0.162(9) 0.616(7) 0.66666 2.1(3)
C1b C 3 0.6229(16) 0.2034(15) 0.295(4) 1 1.8(2)
C16b C 3 0.592(2) 0.169(2) 0.403(4) 1 1.8(2)
C13b C 3 0.620(4) 0.121(3) 0.458(5) 1 1.8(2)
C10b C 3 0.678(3) 0.107(3) 0.404(5) 1 1.8(2)
C7b C 3 0.709(3) 0.141(3) 0.296(4) 1 1.8(2)
C4b C 3 0.681(2) 0.189(2) 0.241(4) 1 1.8(2)
C22b C 3 0.593(2) 0.255(2) 0.237(4) 1 1.8(2)
N13b N 3 0.616(5) 0.280(5) 0.122(5) 1 1.8(2)
O10b O 3 0.545(4) 0.278(4) 0.295(5) 1 1.8(2)
O13b O 3 0.585(6) 0.329(5) 0.074(5) 1 1.8(2)
C61b C 3 0.708(5) 0.055(4) 0.462(5) 1 1.8(2)
N1b N 3 0.654(6) -0.011(6) 0.533(8) 1 1.8(2)
O16b O 3 0.787(5) 0.072(6) 0.447(7) 1 1.8(2)
O1b O 3 0.686(8) -0.056(7) 0.584(8) 1 1.8(2)
H4b H 3 0.706(3) 0.217(3) 0.154(5) 1 2.1(3)
H7b H 3 0.756(3) 0.130(4) 0.253(5) 1 2.1(3)
H13b H 3 0.595(5) 0.094(5) 0.545(5) 1 2.1(3)
H16b H 3 0.545(3) 0.181(3) 0.447(5) 1 2.1(3)
H_N13b H 3 0.653(7) 0.264(7) 0.075(5) 0.66666 2.1(3)
H_N1b H 3 0.592(6) -0.026(6) 0.546(10) 0.66666 2.1(3)
C1c C 3 0.5808(14) 0.5630(17) 0.305(4) 1 1.8(2)
C16c C 3 0.604(3) 0.6361(17) 0.245(4) 1 1.8(2)
C13c C 3 0.649(5) 0.7118(18) 0.301(4) 1 1.8(2)
C10c C 3 0.671(4) 0.7145(19) 0.416(4) 1 1.8(2)
C7c C 3 0.647(3) 0.6414(19) 0.476(4) 1 1.8(2)
C4c C 3 0.602(3) 0.5657(17) 0.420(4) 1 1.8(2)
C22c C 3 0.532(3) 0.4816(18) 0.245(4) 1 1.8(2)
N13c N 3 0.499(5) 0.478(2) 0.135(5) 1 1.8(2)
O10c O 3 0.521(6) 0.412(2) 0.296(5) 1 1.8(2)
O13c O 3 0.455(5) 0.399(2) 0.085(5) 1 1.8(2)
C61c C 3 0.719(6) 0.796(2) 0.476(5) 1 1.8(2)
N1c N 3 0.742(7) 0.799(2) 0.592(5) 1 1.8(2)
O16c O 3 0.741(9) 0.867(2) 0.418(5) 1 1.8(2)
O1c O 3 0.787(9) 0.877(2) 0.642(6) 1 1.8(2)
H4c H 3 0.583(5) 0.5067(18) 0.469(4) 1 2.1(3)
H7c H 3 0.665(4) 0.644(2) 0.570(5) 1 2.1(3)
H13c H 3 0.668(7) 0.7708(19) 0.252(5) 1 2.1(3)
H16c H 3 0.587(5) 0.6339(19) 0.151(4) 1 2.1(3)
H_N13c H 3 0.507(7) 0.531(3) 0.093(6) 0.66666 2.1(3)
H_N1c H 3 0.726(8) 0.745(2) 0.639(6) 0.66666 2.1(3)
C1_1 C 3 -0.099(3) 0.282(4) 0.187(5) 0.933(15) 0.6(13)
C2_1 C 3 0.055(3) 0.346(3) 0.185(5) 0.933(15) 0.6(13)
C3_1 C 3 -0.029(3) 0.262(4) 0.360(5) 0.933(15) 0.6(13)
N1_1 N 3 -0.028(3) 0.296(2) 0.242(5) 0.933(15) 0.6(13)
O1_1 O 3 -0.103(3) 0.308(5) 0.087(5) 0.933(15) 0.6(13)
H1_1 H 3 -0.151(3) 0.247(4) 0.235(5) 0.933(15) 0.7(16)
H2_1 H 3 0.090(3) 0.394(3) 0.233(6) 0.933(15) 0.7(16)
H3_1 H 3 0.081(3) 0.312(5) 0.176(5) 0.933(15) 0.7(16)
H4_1 H 3 0.047(3) 0.364(4) 0.109(5) 0.933(15) 0.7(16)
H5_1 H 3 -0.006(4) 0.226(4) 0.357(7) 0.933(15) 0.7(16)
H6_1 H 3 0.004(3) 0.308(5) 0.413(5) 0.933(15) 0.7(16)
H7_1 H 3 -0.086(3) 0.231(4) 0.388(6) 0.933(15) 0.7(16)
C1_2 C 3 0.217(5) 0.722(7) 0.786(9) 0.47(2) 0.6(13)
C2_2 C 3 0.073(5) 0.638(9) 0.861(10) 0.47(2) 0.6(13)
C3_2 C 3 0.101(6) 0.714(7) 0.668(9) 0.47(2) 0.6(13)
N1_2 N 3 0.134(5) 0.693(4) 0.772(7) 0.47(2) 0.6(13)
O1_2 O 3 0.250(6) 0.707(9) 0.872(11) 0.47(2) 0.6(13)
H1_2 H 3 0.252(5) 0.759(11) 0.720(11) 0.47(2) 0.7(16)
H2_2 H 3 0.043(7) 0.665(14) 0.892(9) 0.47(2) 0.7(16)
H3_2 H 3 0.034(6) 0.585(8) 0.826(14) 0.47(2) 0.7(16)
H4_2 H 3 0.102(6) 0.629(11) 0.924(11) 0.47(2) 0.7(16)
H5_2 H 3 0.062(7) 0.664(8) 0.627(9) 0.47(2) 0.7(16)
H6_2 H 3 0.071(8) 0.743(7) 0.692(14) 0.47(2) 0.7(16)
H7_2 H 3 0.146(7) 0.750(10) 0.617(11) 0.47(2) 0.7(16)
